data_7237027
loop_
_publ_author_name
'Krompiec, Michal P.'
'Baxter, Sean N.'
'Klimareva, Elena L.'
'Yufit, Dmitry S.'
'Congrave, Daniel G.'
'Britten, Thomas K.'
'Perepichka, Igor F.'

_publ_section_title
;
 3,4-Phenylenedioxythiophenes (PheDOTs) functionalized with
 electron-withdrawing groups and their analogs for organic electronics
;
_journal_issue 14
_journal_name_full 'Journal of Materials Chemistry C'
_journal_page_first 3743
_journal_paper_doi 10.1039/C7TC05227H
_journal_volume 6
_journal_year 2018
_chemical_formula_moiety 'C10 H4 F3 N O2 S'
_chemical_formula_sum 'C10 H4 F3 N O2 S'
_chemical_formula_weight 259.20
_space_group_crystal_system monoclinic
_space_group_IT_number 14
_space_group_name_Hall '-P 2yn'
_space_group_name_H-M_alt 'P 1 21/n 1'
_atom_sites_solution_hydrogens difmap
_atom_sites_solution_primary direct
_atom_sites_solution_secondary difmap
_audit_creation_date 2015-01-22
_audit_creation_method
;
Olex2 1.2-beta
(compiled 2015.01.19 svn.r3143 for OlexSys, GUI svn.r4992)
;
_audit_update_record
;
2017-06-01 deposited with the CCDC.
2018-01-02 downloaded from the CCDC.
;
_cell_angle_alpha 90.00
_cell_angle_beta 97.282(3)
_cell_angle_gamma 90.00
_cell_formula_units_Z 4
_cell_length_a 6.0124(2)
_cell_length_b 22.0636(7)
_cell_length_c 7.2454(3)
_cell_measurement_reflns_used 4389
_cell_measurement_temperature 120.0
_cell_measurement_theta_max 31.5370
_cell_measurement_theta_min 3.3710
_cell_volume 953.39(6)
_computing_cell_refinement
;
CrysAlisPro, Agilent Technologies,
Version 1.171.36.32 (release 02-08-2013 CrysAlis171 .NET)
(compiled Aug  2 2013,16:46:58)
;
_computing_data_collection
;
CrysAlisPro, Agilent Technologies,
Version 1.171.36.32 (release 02-08-2013 CrysAlis171 .NET)
(compiled Aug  2 2013,16:46:58)
;
_computing_data_reduction
;
CrysAlisPro, Agilent Technologies,
Version 1.171.36.32 (release 02-08-2013 CrysAlis171 .NET)
(compiled Aug  2 2013,16:46:58)
;
_computing_molecular_graphics 'Olex2 (Dolomanov et al., 2009)'
_computing_publication_material 'Olex2 (Dolomanov et al., 2009)'
_computing_structure_refinement 'XL (Sheldrick, 2008)'
_computing_structure_solution 'XS (Sheldrick, 2008)'
_diffrn_ambient_temperature 120.0
_diffrn_detector CCD
_diffrn_detector_area_resol_mean 16.1511
_diffrn_detector_type Sapphire3
_diffrn_measured_fraction_theta_full 1.000
_diffrn_measured_fraction_theta_max 1.000
_diffrn_measurement_details
;
#__ type_ start__ end____ width___ exp.time_
  1 omega   68.00   94.00   1.0000    7.5000
omega____ theta____ kappa____ phi______ frames
    -       28.9587  178.0000   30.0000 26

#__ type_ start__ end____ width___ exp.time_
  2 omega   56.00   98.00   1.0000    7.5000
omega____ theta____ kappa____ phi______ frames
    -       28.9587   57.0000   60.0000 42

#__ type_ start__ end____ width___ exp.time_
  3 omega   52.00   78.00   1.0000    7.5000
omega____ theta____ kappa____ phi______ frames
    -       28.9587  178.0000  -60.0000 26

#__ type_ start__ end____ width___ exp.time_
  4 omega  -22.00   69.00   1.0000    7.5000
omega____ theta____ kappa____ phi______ frames
    -       28.9587 -100.0000  -90.0000 91

#__ type_ start__ end____ width___ exp.time_
  5 omega    1.00   70.00   1.0000    7.5000
omega____ theta____ kappa____ phi______ frames
    -       28.9587 -100.0000   30.0000 69

#__ type_ start__ end____ width___ exp.time_
  6 omega  -36.00   89.00   1.0000    7.5000
omega____ theta____ kappa____ phi______ frames
    -       28.9587    0.0000 -120.0000 125

#__ type_ start__ end____ width___ exp.time_
  7 omega    9.00   71.00   1.0000    7.5000
omega____ theta____ kappa____ phi______ frames
    -       28.9587 -100.0000  150.0000 62

#__ type_ start__ end____ width___ exp.time_
  8 omega   -1.00   99.00   1.0000    7.5000
omega____ theta____ kappa____ phi______ frames
    -       28.9587   77.0000 -150.0000 100

#__ type_ start__ end____ width___ exp.time_
  9 omega    9.00   61.00   1.0000    7.5000
omega____ theta____ kappa____ phi______ frames
    -       28.9587   57.0000   30.0000 52

#__ type_ start__ end____ width___ exp.time_
 10 omega    9.00   98.00   1.0000    7.5000
omega____ theta____ kappa____ phi______ frames
    -       28.9587   57.0000  -30.0000 89
;
_diffrn_measurement_device '3-circle diffractometer'
_diffrn_measurement_device_type 'Xcalibur, Sapphire3'
_diffrn_measurement_method \w-scan
_diffrn_orient_matrix_UB_11 0.0063332000
_diffrn_orient_matrix_UB_12 0.0320306000
_diffrn_orient_matrix_UB_13 -0.0060327000
_diffrn_orient_matrix_UB_21 0.0033849000
_diffrn_orient_matrix_UB_22 0.0021539000
_diffrn_orient_matrix_UB_23 0.0979821000
_diffrn_orient_matrix_UB_31 0.1187161000
_diffrn_orient_matrix_UB_32 -0.0017602000
_diffrn_orient_matrix_UB_33 0.0100506000
_diffrn_radiation_collimation monochromator
_diffrn_radiation_monochromator graphite
_diffrn_radiation_type MoK\a
_diffrn_radiation_wavelength 0.71073
_diffrn_reflns_av_R_equivalents 0.0473
_diffrn_reflns_av_unetI/netI 0.0353
_diffrn_reflns_limit_h_max 8
_diffrn_reflns_limit_h_min -8
_diffrn_reflns_limit_k_max 30
_diffrn_reflns_limit_k_min -29
_diffrn_reflns_limit_l_max 9
_diffrn_reflns_limit_l_min -9
_diffrn_reflns_number 14144
_diffrn_reflns_theta_full 29.00
_diffrn_reflns_theta_max 29.00
_diffrn_reflns_theta_min 1.85
_diffrn_source 'Enhance (Mo) X-ray Source'
_diffrn_source_type 'sealed tube'
_exptl_absorpt_coefficient_mu 0.373
_exptl_absorpt_correction_T_max 1.00000
_exptl_absorpt_correction_T_min 0.93760
_exptl_absorpt_correction_type multi-scan
_exptl_absorpt_process_details
;
CrysAlisPro, Agilent Technologies,
Version 1.171.36.32 (release 02-08-2013 CrysAlis171 .NET)
(compiled Aug  2 2013,16:46:58)
Empirical absorption correction using spherical harmonics,
 implemented in SCALE3 ABSPACK scaling algorithm.
;
_exptl_crystal_colour 'clear colourless'
_exptl_crystal_colour_lustre clear
_exptl_crystal_colour_primary colourless
_exptl_crystal_density_diffrn 1.806
_exptl_crystal_density_method 'not measured'
_exptl_crystal_description plate
_exptl_crystal_F_000 520
_exptl_crystal_size_max 0.32
_exptl_crystal_size_mid 0.22
_exptl_crystal_size_min 0.08
_refine_diff_density_max 0.459
_refine_diff_density_min -0.265
_refine_diff_density_rms 0.059
_refine_ls_extinction_method none
_refine_ls_goodness_of_fit_ref 1.044
_refine_ls_hydrogen_treatment refall
_refine_ls_matrix_type full
_refine_ls_number_parameters 170
_refine_ls_number_reflns 2527
_refine_ls_number_restraints 0
_refine_ls_restrained_S_all 1.044
_refine_ls_R_factor_all 0.0475
_refine_ls_R_factor_gt 0.0357
_refine_ls_shift/su_max 0.001
_refine_ls_shift/su_mean 0.000
_refine_ls_structure_factor_coef Fsqd
_refine_ls_weighting_details 'calc w=1/[\s^2^(Fo^2^)+(0.0350P)^2^+0.3500P] where P=(Fo^2^+2Fc^2^)/3'
_refine_ls_weighting_scheme calc
_refine_ls_wR_factor_gt 0.0806
_refine_ls_wR_factor_ref 0.0864
_reflns_number_gt 2066
_reflns_number_total 2527
_reflns_threshold_expression >2sigma(I)
_cod_data_source_file c7tc05227h2.cif
_cod_data_source_block 5CF3_PyDOT_iper7
_cod_database_code 7237027
_chemical_oxdiff_formula 'C10 H4 F3 N1 S1 O2'
_reflns_odcompleteness_completeness 99.97
_reflns_odcompleteness_iscentric 1
_reflns_odcompleteness_theta 31.44
_olex2_refinement_description
;
;
_olex2_submission_special_instructions 'No special instructions were received'

loop_
_space_group_symop_id
_space_group_symop_operation_xyz
1 'x, y, z'
2 '-x+1/2, y+1/2, -z+1/2'
3 '-x, -y, -z'
4 'x-1/2, -y-1/2, z-1/2'

loop_
_atom_site_label
_atom_site_type_symbol
_atom_site_fract_x
_atom_site_fract_y
_atom_site_fract_z
_atom_site_U_iso_or_equiv
_atom_site_adp_type
_atom_site_occupancy
_atom_site_calc_flag
S1 S -0.15100(7) 0.647205(18) 0.11800(6) 0.02100(12) Uani 1 d
F1 F 0.19808(17) 0.24041(4) 0.47498(15) 0.0292(3) Uani 1 d
F2 F 0.47939(16) 0.30048(5) 0.55201(15) 0.0278(2) Uani 1 d
F3 F 0.39991(17) 0.27102(5) 0.26764(14) 0.0274(2) Uani 1 d
O1 O 0.18497(18) 0.50642(5) 0.32113(18) 0.0220(3) Uani 1 d
O2 O -0.28312(18) 0.47754(5) 0.19870(17) 0.0209(3) Uani 1 d
N1 N -0.2138(2) 0.37926(6) 0.27169(19) 0.0184(3) Uani 1 d
C1 C 0.0828(3) 0.60874(7) 0.2181(2) 0.0198(3) Uani 1 d
C2 C 0.0330(3) 0.54933(7) 0.2430(2) 0.0170(3) Uani 1 d
C3 C -0.1957(3) 0.53522(7) 0.1826(2) 0.0171(3) Uani 1 d
C4 C -0.3166(3) 0.58339(7) 0.1099(2) 0.0201(3) Uani 1 d
C5 C 0.0995(3) 0.44797(7) 0.3185(2) 0.0164(3) Uani 1 d
C6 C 0.2441(3) 0.40082(7) 0.3738(2) 0.0175(3) Uani 1 d
C7 C 0.1554(3) 0.34244(7) 0.3772(2) 0.0169(3) Uani 1 d
C8 C -0.0734(3) 0.33375(7) 0.3288(2) 0.0180(3) Uani 1 d
C9 C -0.1280(2) 0.43431(7) 0.2646(2) 0.0165(3) Uani 1 d
C10 C 0.3070(3) 0.28908(7) 0.4188(2) 0.0196(3) Uani 1 d
H1 H 0.223(3) 0.6292(9) 0.249(3) 0.029(5) Uiso 1 d
H4 H -0.468(3) 0.5844(9) 0.053(3) 0.031(5) Uiso 1 d
H6 H 0.401(3) 0.4095(9) 0.407(3) 0.031(5) Uiso 1 d
H8 H -0.135(3) 0.2942(9) 0.334(3) 0.027(5) Uiso 1 d

loop_
_atom_site_aniso_label
_atom_site_aniso_U_11
_atom_site_aniso_U_22
_atom_site_aniso_U_33
_atom_site_aniso_U_23
_atom_site_aniso_U_13
_atom_site_aniso_U_12
S1 0.0256(2) 0.01773(19) 0.0193(2) 0.00084(16) 0.00141(16) 0.00021(15)
F1 0.0257(5) 0.0230(5) 0.0393(6) 0.0126(5) 0.0059(5) 0.0010(4)
F2 0.0228(5) 0.0310(6) 0.0272(6) 0.0006(4) -0.0065(4) 0.0053(4)
F3 0.0299(5) 0.0280(5) 0.0257(6) -0.0002(4) 0.0093(4) 0.0110(4)
O1 0.0147(5) 0.0162(5) 0.0338(7) -0.0008(5) -0.0024(5) -0.0010(4)
O2 0.0141(5) 0.0167(5) 0.0305(7) 0.0005(5) -0.0026(5) 0.0005(4)
N1 0.0152(6) 0.0184(6) 0.0212(7) -0.0016(5) 0.0010(5) -0.0007(5)
C1 0.0193(8) 0.0193(8) 0.0209(8) -0.0014(6) 0.0030(6) -0.0022(6)
C2 0.0168(7) 0.0194(7) 0.0150(8) -0.0021(6) 0.0023(6) 0.0007(6)
C3 0.0171(7) 0.0175(7) 0.0167(8) -0.0029(6) 0.0018(6) -0.0015(6)
C4 0.0209(8) 0.0194(8) 0.0190(8) -0.0022(6) -0.0009(7) -0.0001(6)
C5 0.0157(7) 0.0173(7) 0.0165(8) -0.0014(6) 0.0025(6) -0.0017(6)
C6 0.0137(7) 0.0227(8) 0.0162(8) -0.0002(6) 0.0020(6) 0.0013(6)
C7 0.0172(7) 0.0201(8) 0.0139(7) 0.0008(6) 0.0038(6) 0.0032(6)
C8 0.0179(7) 0.0174(7) 0.0190(8) -0.0010(6) 0.0029(6) -0.0011(6)
C9 0.0144(7) 0.0190(7) 0.0161(8) -0.0013(6) 0.0016(6) 0.0020(6)
C10 0.0183(7) 0.0211(8) 0.0194(8) 0.0022(6) 0.0025(6) 0.0014(6)

loop_
_atom_type_symbol
_atom_type_description
_atom_type_scat_dispersion_real
_atom_type_scat_dispersion_imag
_atom_type_scat_source
C C 0.0033 0.0016 'International Tables Vol C Tables 4.2.6.8 and 6.1.1.4'
H H 0.0000 0.0000 'International Tables Vol C Tables 4.2.6.8 and 6.1.1.4'
F F 0.0171 0.0103 'International Tables Vol C Tables 4.2.6.8 and 6.1.1.4'
N N 0.0061 0.0033 'International Tables Vol C Tables 4.2.6.8 and 6.1.1.4'
O O 0.0106 0.0060 'International Tables Vol C Tables 4.2.6.8 and 6.1.1.4'
S S 0.1246 0.1234 'International Tables Vol C Tables 4.2.6.8 and 6.1.1.4'

loop_
_exptl_crystal_face_index_h
_exptl_crystal_face_index_k
_exptl_crystal_face_index_l
_exptl_crystal_face_perp_dist
_exptl_oxdiff_crystal_face_indexfrac_h
_exptl_oxdiff_crystal_face_indexfrac_k
_exptl_oxdiff_crystal_face_indexfrac_l
_exptl_oxdiff_crystal_face_x
_exptl_oxdiff_crystal_face_y
_exptl_oxdiff_crystal_face_z
0 -1 0 0.0377 -0.0001 -1.0007 -0.0001 -0.0321 -0.0022 0.0017
0 1 0 0.0377 0.0001 1.0007 0.0001 0.0321 0.0022 -0.0017
1 0 0 0.0935 0.9991 -0.0000 -0.0005 0.0063 0.0033 0.1186
-1 0 -2 0.1051 -1.0006 -0.0013 -2.0001 0.0057 -0.1994 -0.1389
-1 0 1 0.0626 -0.9984 0.0007 1.0008 -0.0123 0.0947 -0.1085
0 0 -1 0.1131 -0.0007 -0.0007 -1.0003 0.0060 -0.0980 -0.0101

loop_
_geom_angle_atom_site_label_1
_geom_angle_atom_site_label_2
_geom_angle_atom_site_label_3
_geom_angle
C4 S1 C1 92.80(8)
C2 O1 C5 113.93(12)
C9 O2 C3 114.69(12)
C9 N1 C8 117.76(13)
S1 C1 H1 120.9(12)
C2 C1 S1 110.43(12)
C2 C1 H1 128.7(12)
O1 C2 C3 122.51(14)
C1 C2 O1 124.56(14)
C1 C2 C3 112.93(15)
O2 C3 C2 122.41(14)
C4 C3 O2 124.19(14)
C4 C3 C2 113.40(14)
S1 C4 H4 120.9(12)
C3 C4 S1 110.43(12)
C3 C4 H4 128.5(12)
O1 C5 C9 123.24(14)
C6 C5 O1 118.53(14)
C6 C5 C9 118.23(14)
C5 C6 C7 118.18(14)
C5 C6 H6 118.9(12)
C7 C6 H6 122.9(12)
C6 C7 C10 120.35(14)
C8 C7 C6 119.43(14)
C8 C7 C10 120.07(14)
N1 C8 C7 122.55(15)
N1 C8 H8 117.7(12)
C7 C8 H8 119.7(12)
O2 C9 C5 122.69(14)
N1 C9 O2 113.55(13)
N1 C9 C5 123.77(14)
F1 C10 F3 106.06(13)
F1 C10 C7 112.37(13)
F2 C10 F1 106.96(13)
F2 C10 F3 106.05(12)
F2 C10 C7 113.03(14)
F3 C10 C7 111.88(13)

loop_
_geom_bond_atom_site_label_1
_geom_bond_atom_site_label_2
_geom_bond_distance
S1 C1 1.7214(17)
S1 C4 1.7210(17)
F1 C10 1.3474(18)
F2 C10 1.3472(19)
F3 C10 1.3509(18)
O1 C2 1.3857(19)
O1 C5 1.3876(18)
O2 C3 1.3873(18)
O2 C9 1.3764(18)
N1 C8 1.343(2)
N1 C9 1.3230(19)
C1 C2 1.362(2)
C1 H1 0.96(2)
C2 C3 1.424(2)
C3 C4 1.356(2)
C4 H4 0.95(2)
C5 C6 1.382(2)
C5 C9 1.407(2)
C6 C7 1.396(2)
C6 H6 0.97(2)
C7 C8 1.389(2)
C7 C10 1.496(2)
C8 H8 0.950(19)
